data_7221915
loop_
_publ_author_name
'Zakharov, Boris A.'
'Ogienko, Andrey G.'
'Yunoshev, Alexander S.'
'Ancharov, Alexey I.'
'Boldyreva, Elena V.'

_publ_section_title
;
 Bis(paracetamol) pyridine -- a new elusive paracetamol solvate: from
 modeling the phase diagram to successful single-crystal growth and
 structure--property relations
;
_journal_issue 39
_journal_name_full CrystEngComm
_journal_page_first 7543
_journal_paper_doi 10.1039/C5CE01213A
_journal_volume 17
_journal_year 2015
_chemical_formula_moiety '2(C8 H9 N O2), C5 H5 N'
_chemical_formula_sum 'C21 H23 N3 O4'
_chemical_formula_weight 381.42
_chemical_name_systematic
;
Paracetamol pyridine solvate
;
_space_group_IT_number 14
_symmetry_cell_setting monoclinic
_symmetry_space_group_name_Hall '-P 2ybc'
_symmetry_space_group_name_H-M 'P 1 21/c 1'
_atom_sites_solution_hydrogens geom
_atom_sites_solution_primary direct
_atom_sites_solution_secondary difmap
_audit_creation_method SHELXL-97
_audit_update_record
;
2011-03-10 deposited with the CCDC.
2015-08-26 downloaded from the CCDC.
;
_cell_angle_alpha 90.00
_cell_angle_beta 121.942(8)
_cell_angle_gamma 90.00
_cell_formula_units_Z 4
_cell_length_a 15.5304(15)
_cell_length_b 8.2953(6)
_cell_length_c 18.026(2)
_cell_measurement_reflns_used 8433
_cell_measurement_temperature 175(2)
_cell_measurement_theta_max 29.63
_cell_measurement_theta_min 2.27
_cell_volume 1970.6(4)
_computing_cell_refinement 'STOE X-AREA'
_computing_data_collection 'STOE X-AREA'
_computing_data_reduction 'STOE X-RED'
_computing_structure_refinement 'SHELXL-97 (Sheldrick, 1997)'
_computing_structure_solution 'SHELXS-97 (Sheldrick, 1990)'
_diffrn_ambient_temperature 175(2)
_diffrn_detector 'image plate (34 cm diameter)'
_diffrn_detector_area_resol_mean 6.67
_diffrn_detector_type STOE
_diffrn_measured_fraction_theta_full 0.994
_diffrn_measured_fraction_theta_max 0.994
_diffrn_measurement_device '2-circle goniometer'
_diffrn_measurement_device_type 'STOE IPDS 2'
_diffrn_measurement_method 'rotation method'
_diffrn_radiation_collimation '0.5 mm diameter, monocapillary'
_diffrn_radiation_monochromator 'plane graphite'
_diffrn_radiation_type MoK\a
_diffrn_radiation_wavelength 0.71073
_diffrn_reflns_av_R_equivalents 0.0479
_diffrn_reflns_av_sigmaI/netI 0.0540
_diffrn_reflns_limit_h_max 20
_diffrn_reflns_limit_h_min -21
_diffrn_reflns_limit_k_max 11
_diffrn_reflns_limit_k_min -11
_diffrn_reflns_limit_l_max 24
_diffrn_reflns_limit_l_min -24
_diffrn_reflns_number 18493
_diffrn_reflns_theta_full 29.20
_diffrn_reflns_theta_max 29.20
_diffrn_reflns_theta_min 1.55
_diffrn_source 'sealed X-ray tube, 12 x 0.4 mm long-fine focus'
_diffrn_source_current 30
_diffrn_source_power 1.50
_diffrn_source_voltage 50
_exptl_absorpt_coefficient_mu 0.090
_exptl_absorpt_correction_type none
_exptl_crystal_colour colourless
_exptl_crystal_density_diffrn 1.286
_exptl_crystal_density_method 'not measured'
_exptl_crystal_description block
_exptl_crystal_F_000 808
_exptl_crystal_size_max 0.35
_exptl_crystal_size_mid 0.30
_exptl_crystal_size_min 0.30
_refine_diff_density_max 0.190
_refine_diff_density_min -0.182
_refine_diff_density_rms 0.040
_refine_ls_extinction_coef 0.0101(10)
_refine_ls_extinction_expression Fc^*^=kFc[1+0.001xFc^2^\l^3^/sin(2\q)]^-1/4^
_refine_ls_extinction_method SHELXL
_refine_ls_goodness_of_fit_ref 0.921
_refine_ls_hydrogen_treatment constr
_refine_ls_matrix_type full
_refine_ls_number_parameters 281
_refine_ls_number_reflns 5314
_refine_ls_number_restraints 0
_refine_ls_restrained_S_all 0.921
_refine_ls_R_factor_all 0.0868
_refine_ls_R_factor_gt 0.0411
_refine_ls_shift/su_max 0.000
_refine_ls_shift/su_mean 0.000
_refine_ls_structure_factor_coef Fsqd
_refine_ls_weighting_details 'calc w=1/[\s^2^(Fo^2^)+(0.0464P)^2^+0.0000P] where P=(Fo^2^+2Fc^2^)/3'
_refine_ls_weighting_scheme calc
_refine_ls_wR_factor_gt 0.0820
_refine_ls_wR_factor_ref 0.0956
_reflns_number_gt 3219
_reflns_number_total 5314
_reflns_threshold_expression >2sigma(I)
_cod_data_source_file c5ce01213a2.cif
_cod_data_source_block 0204__175
_cod_depositor_comments 'Adding full bibliography for 7221912--7221919.cif.'
_cod_original_cell_volume 1970.7(3)
_cod_original_sg_symbol_H-M P21/C
_cod_database_code 7221915

loop_
_symmetry_equiv_pos_as_xyz
'x, y, z'
'-x, y+1/2, -z+1/2'
'-x, -y, -z'
'x, -y-1/2, z-1/2'

loop_
_atom_site_label
_atom_site_type_symbol
_atom_site_fract_x
_atom_site_fract_y
_atom_site_fract_z
_atom_site_U_iso_or_equiv
_atom_site_adp_type
_atom_site_occupancy
_atom_site_symmetry_multiplicity
_atom_site_calc_flag
_atom_site_refinement_flags
O1A O 0.43843(7) 0.36974(13) 0.21342(6) 0.0332(2) Uani 1 1 d .
H11A H 0.4700 0.3654 0.2682 0.077(7) Uiso 1 1 calc R
C4B C 0.17029(10) 0.04750(17) 0.25180(8) 0.0244(3) Uani 1 1 d .
C1B C 0.37542(10) -0.03702(17) 0.33818(9) 0.0265(3) Uani 1 1 d .
O1B O 0.47647(7) -0.07498(14) 0.38420(6) 0.0354(3) Uani 1 1 d .
H11B H 0.4952 -0.0956 0.3492 0.065(6) Uiso 1 1 calc R
N1B N 0.06701(8) 0.09697(15) 0.20327(7) 0.0285(3) Uani 1 1 d .
H1B H 0.0417 0.1218 0.1480 0.042(5) Uiso 1 1 calc R
N1A N 0.05543(8) 0.63946(15) 0.08798(7) 0.0274(3) Uani 1 1 d .
H1A H 0.0284 0.6091 0.1181 0.037(4) Uiso 1 1 calc R
C3B C 0.21051(10) -0.02339(18) 0.20645(9) 0.0276(3) Uani 1 1 d .
H3B H 0.1677 -0.0428 0.1455 0.035(4) Uiso 1 1 calc R
C1A C 0.34382(10) 0.43609(17) 0.18195(9) 0.0274(3) Uani 1 1 d .
O2B O 0.02930(8) 0.07176(15) 0.30813(6) 0.0406(3) Uani 1 1 d .
C4A C 0.15171(10) 0.57305(17) 0.11549(8) 0.0254(3) Uani 1 1 d .
C3A C 0.19269(11) 0.46681(18) 0.18625(9) 0.0288(3) Uani 1 1 d .
H3A H 0.1548 0.4411 0.2122 0.033(4) Uiso 1 1 calc R
C2B C 0.31199(10) -0.06586(18) 0.24903(9) 0.0283(3) Uani 1 1 d .
H2B H 0.3383 -0.1147 0.2174 0.031(4) Uiso 1 1 calc R
C5B C 0.23372(10) 0.07232(18) 0.34145(8) 0.0275(3) Uani 1 1 d .
H5B H 0.2071 0.1179 0.3736 0.030(4) Uiso 1 1 calc R
C6B C 0.33547(10) 0.03080(18) 0.38405(9) 0.0281(3) Uani 1 1 d .
H6B H 0.3782 0.0489 0.4451 0.033(4) Uiso 1 1 calc R
O2A O 0.02607(8) 0.79442(15) -0.02714(7) 0.0388(3) Uani 1 1 d .
C6A C 0.30305(11) 0.53862(19) 0.11076(9) 0.0324(3) Uani 1 1 d .
H6A H 0.3409 0.5632 0.0846 0.037(4) Uiso 1 1 calc R
C7A C -0.00061(10) 0.74306(18) 0.02187(8) 0.0282(3) Uani 1 1 d .
N1S N 0.54693(10) 0.39942(16) 0.38642(8) 0.0356(3) Uani 1 1 d .
C2A C 0.28738(11) 0.39832(18) 0.21921(9) 0.0295(3) Uani 1 1 d .
H2A H 0.3138 0.3257 0.2671 0.041(5) Uiso 1 1 calc R
C7B C 0.00376(11) 0.10982(18) 0.23289(9) 0.0285(3) Uani 1 1 d .
C5A C 0.20735(11) 0.60642(19) 0.07685(9) 0.0318(3) Uani 1 1 d .
H5A H 0.1799 0.6754 0.0274 0.042(5) Uiso 1 1 calc R
C8A C -0.09902(11) 0.7953(2) 0.01189(9) 0.0336(3) Uani 1 1 d .
H8A1 H -0.0988 0.9126 0.0185 0.066(6) Uiso 1 1 calc R
H8A2 H -0.1067 0.7430 0.0568 0.060(6) Uiso 1 1 calc R
H8A3 H -0.1557 0.7643 -0.0461 0.055(5) Uiso 1 1 calc R
C8B C -0.10026(11) 0.1733(2) 0.16840(10) 0.0387(4) Uani 1 1 d .
H8B1 H -0.0950 0.2847 0.1531 0.093(8) Uiso 1 1 calc R
H8B3 H -0.1419 0.1703 0.1944 0.073(6) Uiso 1 1 calc R
H8B2 H -0.1318 0.1064 0.1156 0.093(8) Uiso 1 1 calc R
C1S C 0.59174(12) 0.5422(2) 0.39829(10) 0.0379(4) Uani 1 1 d .
H1S H 0.5835 0.5967 0.3486 0.052(5) Uiso 1 1 calc R
C2S C 0.64943(12) 0.6150(2) 0.47883(10) 0.0386(4) Uani 1 1 d .
H2S H 0.6803 0.7168 0.4844 0.060(6) Uiso 1 1 calc R
C3S C 0.66124(12) 0.5371(2) 0.55074(10) 0.0388(4) Uani 1 1 d .
H3S H 0.7001 0.5847 0.6071 0.044(5) Uiso 1 1 calc R
C5S C 0.55961(12) 0.3247(2) 0.45742(11) 0.0385(4) Uani 1 1 d .
H5S H 0.5283 0.2227 0.4504 0.051(5) Uiso 1 1 calc R
C4S C 0.61613(13) 0.3894(2) 0.54028(10) 0.0413(4) Uani 1 1 d .
H4S H 0.6237 0.3329 0.5892 0.059(6) Uiso 1 1 calc R

loop_
_atom_site_aniso_label
_atom_site_aniso_U_11
_atom_site_aniso_U_22
_atom_site_aniso_U_33
_atom_site_aniso_U_23
_atom_site_aniso_U_13
_atom_site_aniso_U_12
O1A 0.0254(5) 0.0435(6) 0.0304(5) -0.0025(5) 0.0147(4) 0.0026(5)
C4B 0.0220(6) 0.0269(7) 0.0263(6) 0.0012(5) 0.0143(5) -0.0016(5)
C1B 0.0215(6) 0.0285(7) 0.0288(7) 0.0012(6) 0.0127(5) -0.0008(6)
O1B 0.0239(5) 0.0480(7) 0.0326(5) 0.0000(5) 0.0136(4) 0.0051(5)
N1B 0.0230(6) 0.0400(7) 0.0233(5) 0.0027(5) 0.0128(5) 0.0020(5)
N1A 0.0247(6) 0.0364(7) 0.0257(6) 0.0034(5) 0.0165(5) 0.0019(5)
C3B 0.0253(7) 0.0327(8) 0.0250(6) -0.0027(6) 0.0134(6) -0.0026(6)
C1A 0.0235(6) 0.0310(8) 0.0273(7) -0.0058(5) 0.0131(5) -0.0009(6)
O2B 0.0318(6) 0.0659(8) 0.0318(5) 0.0036(5) 0.0221(5) 0.0052(5)
C4A 0.0242(6) 0.0274(7) 0.0267(6) -0.0020(5) 0.0149(5) -0.0014(6)
C3A 0.0291(7) 0.0352(8) 0.0282(7) 0.0005(6) 0.0193(6) -0.0006(6)
C2B 0.0292(7) 0.0322(8) 0.0289(7) -0.0031(6) 0.0189(6) -0.0001(6)
C5B 0.0265(7) 0.0327(8) 0.0271(7) -0.0028(6) 0.0167(6) -0.0010(6)
C6B 0.0271(7) 0.0330(8) 0.0233(6) -0.0007(6) 0.0128(6) -0.0023(6)
O2A 0.0340(6) 0.0523(7) 0.0343(5) 0.0144(5) 0.0209(5) 0.0073(5)
C6A 0.0294(7) 0.0401(9) 0.0361(8) 0.0017(6) 0.0231(6) -0.0014(7)
C7A 0.0265(7) 0.0325(8) 0.0245(6) -0.0016(5) 0.0127(6) -0.0018(6)
N1S 0.0304(6) 0.0341(7) 0.0350(6) -0.0025(5) 0.0124(5) 0.0027(6)
C2A 0.0297(7) 0.0335(8) 0.0251(6) 0.0017(6) 0.0144(6) 0.0012(6)
C7B 0.0269(7) 0.0328(8) 0.0287(7) -0.0030(6) 0.0167(6) -0.0021(6)
C5A 0.0305(7) 0.0370(8) 0.0314(7) 0.0072(6) 0.0187(6) 0.0039(6)
C8A 0.0276(7) 0.0397(9) 0.0320(7) 0.0025(6) 0.0148(6) 0.0044(7)
C8B 0.0273(7) 0.0488(10) 0.0415(8) 0.0021(7) 0.0194(7) 0.0042(7)
C1S 0.0472(9) 0.0329(8) 0.0352(8) 0.0039(7) 0.0230(7) 0.0028(7)
C2S 0.0404(9) 0.0333(8) 0.0436(8) -0.0045(7) 0.0231(7) -0.0053(7)
C3S 0.0374(8) 0.0415(9) 0.0322(8) -0.0020(7) 0.0148(7) 0.0047(7)
C5S 0.0368(8) 0.0287(8) 0.0533(9) 0.0026(7) 0.0262(8) -0.0001(7)
C4S 0.0502(10) 0.0386(9) 0.0401(8) 0.0115(7) 0.0274(8) 0.0090(8)

loop_
_atom_type_symbol
_atom_type_description
_atom_type_scat_dispersion_real
_atom_type_scat_dispersion_imag
_atom_type_scat_source
C C 0.0033 0.0016 'International Tables Vol C Tables 4.2.6.8 and 6.1.1.4'
H H 0.0000 0.0000 'International Tables Vol C Tables 4.2.6.8 and 6.1.1.4'
N N 0.0061 0.0033 'International Tables Vol C Tables 4.2.6.8 and 6.1.1.4'
O O 0.0106 0.0060 'International Tables Vol C Tables 4.2.6.8 and 6.1.1.4'

loop_
_geom_angle_atom_site_label_1
_geom_angle_atom_site_label_2
_geom_angle_atom_site_label_3
_geom_angle
C1A O1A H11A 109.5
C5B C4B C3B 118.76(12)
C5B C4B N1B 123.12(12)
C3B C4B N1B 118.06(12)
O1B C1B C6B 117.56(12)
O1B C1B C2B 123.01(13)
C6B C1B C2B 119.42(12)
C1B O1B H11B 109.5
C7B N1B C4B 126.90(11)
C7B N1B H1B 116.5
C4B N1B H1B 116.5
C7A N1A C4A 128.78(12)
C7A N1A H1A 115.6
C4A N1A H1A 115.6
C2B C3B C4B 120.92(12)
C2B C3B H3B 119.5
C4B C3B H3B 119.5
O1A C1A C6A 119.49(13)
O1A C1A C2A 121.15(13)
C6A C1A C2A 119.34(13)
C5A C4A C3A 118.56(13)
C5A C4A N1A 124.53(12)
C3A C4A N1A 116.91(12)
C2A C3A C4A 121.25(13)
C2A C3A H3A 119.4
C4A C3A H3A 119.4
C3B C2B C1B 119.95(13)
C3B C2B H2B 120.0
C1B C2B H2B 120.0
C6B C5B C4B 120.36(13)
C6B C5B H5B 119.8
C4B C5B H5B 119.8
C5B C6B C1B 120.56(12)
C5B C6B H6B 119.7
C1B C6B H6B 119.7
C1A C6A C5A 120.95(13)
C1A C6A H6A 119.5
C5A C6A H6A 119.5
O2A C7A N1A 123.28(13)
O2A C7A C8A 121.31(13)
N1A C7A C8A 115.40(12)
C1S N1S C5S 117.24(13)
C3A C2A C1A 119.84(13)
C3A C2A H2A 120.1
C1A C2A H2A 120.1
O2B C7B N1B 122.45(13)
O2B C7B C8B 121.93(13)
N1B C7B C8B 115.62(12)
C6A C5A C4A 120.01(13)
C6A C5A H5A 120.0
C4A C5A H5A 120.0
C7A C8A H8A1 109.5
C7A C8A H8A2 109.5
H8A1 C8A H8A2 109.5
C7A C8A H8A3 109.5
H8A1 C8A H8A3 109.5
H8A2 C8A H8A3 109.5
C7B C8B H8B1 109.5
C7B C8B H8B3 109.5
H8B1 C8B H8B3 109.5
C7B C8B H8B2 109.5
H8B1 C8B H8B2 109.5
H8B3 C8B H8B2 109.5
N1S C1S C2S 123.49(15)
N1S C1S H1S 118.3
C2S C1S H1S 118.3
C3S C2S C1S 118.50(15)
C3S C2S H2S 120.7
C1S C2S H2S 120.7
C2S C3S C4S 119.13(15)
C2S C3S H3S 120.4
C4S C3S H3S 120.4
N1S C5S C4S 122.83(15)
N1S C5S H5S 118.6
C4S C5S H5S 118.6
C3S C4S C5S 118.81(15)
C3S C4S H4S 120.6
C5S C4S H4S 120.6

loop_
_geom_bond_atom_site_label_1
_geom_bond_atom_site_label_2
_geom_bond_distance
O1A C1A 1.3791(17)
O1A H11A 0.8400
C4B C5B 1.3927(18)
C4B C3B 1.3946(19)
C4B N1B 1.4219(17)
C1B O1B 1.3684(16)
C1B C6B 1.3884(19)
C1B C2B 1.3912(19)
O1B H11B 0.8400
N1B C7B 1.3478(17)
N1B H1B 0.8800
N1A C7A 1.3485(18)
N1A C4A 1.4145(17)
N1A H1A 0.8800
C3B C2B 1.3846(19)
C3B H3B 0.9500
C1A C6A 1.383(2)
C1A C2A 1.3930(19)
O2B C7B 1.2357(16)
C4A C5A 1.3948(19)
C4A C3A 1.3962(19)
C3A C2A 1.383(2)
C3A H3A 0.9500
C2B H2B 0.9500
C5B C6B 1.3862(19)
C5B H5B 0.9500
C6B H6B 0.9500
O2A C7A 1.2333(17)
C6A C5A 1.392(2)
C6A H6A 0.9500
C7A C8A 1.505(2)
N1S C1S 1.332(2)
N1S C5S 1.340(2)
C2A H2A 0.9500
C7B C8B 1.500(2)
C5A H5A 0.9500
C8A H8A1 0.9800
C8A H8A2 0.9800
C8A H8A3 0.9800
C8B H8B1 0.9800
C8B H8B3 0.9800
C8B H8B2 0.9800
C1S C2S 1.378(2)
C1S H1S 0.9500
C2S C3S 1.371(2)
C2S H2S 0.9500
C3S C4S 1.374(2)
C3S H3S 0.9500
C5S C4S 1.379(2)
C5S H5S 0.9500
C4S H4S 0.9500

loop_
_geom_hbond_atom_site_label_D
_geom_hbond_atom_site_label_H
_geom_hbond_atom_site_label_A
_geom_hbond_distance_DH
_geom_hbond_distance_HA
_geom_hbond_distance_DA
_geom_hbond_angle_DHA
_geom_hbond_site_symmetry_A
N1A H1A O2B 0.88 1.98 2.8569(15) 172.1 2
N1B H1B O2A 0.88 1.98 2.8506(15) 171.0 3_565
O1B H11B O1A 0.84 1.91 2.7412(15) 169.6 2_645
O1A H11A N1S 0.84 1.83 2.6580(16) 167.9 .

loop_
_geom_torsion_atom_site_label_1
_geom_torsion_atom_site_label_2
_geom_torsion_atom_site_label_3
_geom_torsion_atom_site_label_4
_geom_torsion
C5B C4B N1B C7B -29.5(2)
C3B C4B N1B C7B 153.15(14)
C5B C4B C3B C2B -1.2(2)
N1B C4B C3B C2B 176.31(13)
C7A N1A C4A C5A 0.3(2)
C7A N1A C4A C3A -179.58(14)
C5A C4A C3A C2A 1.5(2)
N1A C4A C3A C2A -178.58(13)
C4B C3B C2B C1B -0.4(2)
O1B C1B C2B C3B -179.58(14)
C6B C1B C2B C3B 1.6(2)
C3B C4B C5B C6B 1.6(2)
N1B C4B C5B C6B -175.77(13)
C4B C5B C6B C1B -0.4(2)
O1B C1B C6B C5B 179.92(13)
C2B C1B C6B C5B -1.2(2)
O1A C1A C6A C5A 179.38(13)
C2A C1A C6A C5A 1.1(2)
C4A N1A C7A O2A 1.3(2)
C4A N1A C7A C8A -177.88(13)
C4A C3A C2A C1A 0.4(2)
O1A C1A C2A C3A 179.98(13)
C6A C1A C2A C3A -1.7(2)
C4B N1B C7B O2B -3.1(2)
C4B N1B C7B C8B 176.97(14)
C1A C6A C5A C4A 0.9(2)
C3A C4A C5A C6A -2.2(2)
N1A C4A C5A C6A 177.93(14)
C5S N1S C1S C2S 0.0(2)
N1S C1S C2S C3S -0.3(3)
C1S C2S C3S C4S 0.5(2)
C1S N1S C5S C4S 0.0(2)
C2S C3S C4S C5S -0.5(2)
N1S C5S C4S C3S 0.2(3)
